data_7037083
loop_
_publ_author_name
'Peel, Andrew J.'
'Hedidi, Madani'
'Bentabed-Ababsa, Ghenia'
'Roisnel, Thierry'
'Mongin, Florence'
'Wheatley, Andrew E. H.'

_publ_section_title
;
 Extending motifs in lithiocuprate chemistry: unexpected structural
 diversity in thiocyanate complexes.
;
_journal_issue 14
_journal_name_full 'Dalton transactions (Cambridge, England : 2003)'
_journal_page_first 6094
_journal_page_last 6104
_journal_paper_doi 10.1039/c5dt03882k
_journal_volume 45
_journal_year 2016
_chemical_absolute_configuration ad
_chemical_compound_source 'synthesis as described'
_chemical_formula_moiety 'C11 H7 Cl2 N S'
_chemical_formula_sum 'C11 H7 Cl2 N S'
_chemical_formula_weight 256.14
_chemical_name_systematic
;
 ?
;
_space_group_IT_number 4
_symmetry_cell_setting monoclinic
_symmetry_Int_Tables_number 4
_symmetry_space_group_name_Hall 'P 2yb'
_symmetry_space_group_name_H-M 'P 1 21 1'
_atom_sites_solution_hydrogens geom
_atom_sites_solution_primary direct
_atom_sites_solution_secondary difmap
_audit_conform_dict_location ftp://ftp.iucr.org/pub/cif_core.dic
_audit_conform_dict_name cif_core.dic
_audit_conform_dict_version 2.4.3
_audit_creation_date 2015-07-15T17:17:51-00:00
_audit_creation_method 'WinGX routine CIF_UPDATE'
_audit_update_record
;
2015-09-24 deposited with the CCDC.
2015-10-30 downloaded from the CCDC.
;
_cell_angle_alpha 90
_cell_angle_beta 93.708(4)
_cell_angle_gamma 90
_cell_formula_units_Z 2
_cell_length_a 7.4916(7)
_cell_length_b 8.4263(9)
_cell_length_c 8.7496(9)
_cell_measurement_reflns_used 5298
_cell_measurement_temperature 294(2)
_cell_measurement_theta_max 27.53
_cell_measurement_theta_min 2.33
_cell_measurement_wavelength 0.71073
_cell_volume 551.18(10)
_computing_cell_refinement 'APEX2 (Bruker, 2014); SAINT (Bruker, 2014)'
_computing_data_reduction 'SAINT (Bruker, 2014); XPREP (Sheldrick, 2014)'
_computing_molecular_graphics 'Ortep-3 for Windows (Farrugia, 1997)'
_computing_publication_material
;
          WinGX publication routines (Farrugia, 2012),
          CRYSCALc (T. Roisnel, local program, 2015)
;
_computing_structure_refinement 'SHELXL-97 (Sheldrick, 1997)'
_computing_structure_solution 'SIR97 (Altomare et al., 1999)'
_diffrn_ambient_temperature 294(2)
_diffrn_detector 'CCD plate'
_diffrn_measured_fraction_theta_full 0.973
_diffrn_measured_fraction_theta_max 0.976
_diffrn_measurement_device_type 'APEXII, Bruker-AXS'
_diffrn_measurement_method 'CCD rotation images, thin slices'
_diffrn_radiation_monochromator graphite
_diffrn_radiation_probe x-ray
_diffrn_radiation_type MoK\a
_diffrn_radiation_wavelength 0.71073
_diffrn_reflns_av_R_equivalents 0.0277
_diffrn_reflns_av_unetI/netI 0.0365
_diffrn_reflns_limit_h_max 9
_diffrn_reflns_limit_h_min -9
_diffrn_reflns_limit_k_max 9
_diffrn_reflns_limit_k_min -10
_diffrn_reflns_limit_l_max 11
_diffrn_reflns_limit_l_min -11
_diffrn_reflns_number 5532
_diffrn_reflns_theta_full 26
_diffrn_reflns_theta_max 27.53
_diffrn_reflns_theta_min 4.23
_exptl_absorpt_coefficient_mu 0.740
_exptl_absorpt_correction_T_max 0.862
_exptl_absorpt_correction_T_min 0.670
_exptl_absorpt_correction_type multi-scan
_exptl_absorpt_process_details
;
  [Sheldrick, G.M. (2014). SADABS Bruker AXS Inc., Madison, Wisconsin, USA]
;
_exptl_crystal_colour colourless
_exptl_crystal_density_diffrn 1.543
_exptl_crystal_density_method 'not measured'
_exptl_crystal_description prism
_exptl_crystal_F_000 260
_exptl_crystal_size_max 0.58
_exptl_crystal_size_mid 0.41
_exptl_crystal_size_min 0.2
_refine_diff_density_max 0.209
_refine_diff_density_min -0.215
_refine_diff_density_rms 0.033
_refine_ls_abs_structure_details 'Flack H D (1983), Acta Cryst. A39, 876-881'
_refine_ls_abs_structure_Flack -0.02(7)
_refine_ls_extinction_method none
_refine_ls_goodness_of_fit_ref 1.048
_refine_ls_hydrogen_treatment constr
_refine_ls_matrix_type full
_refine_ls_number_parameters 136
_refine_ls_number_reflns 2275
_refine_ls_number_restraints 1
_refine_ls_restrained_S_all 1.048
_refine_ls_R_factor_all 0.0318
_refine_ls_R_factor_gt 0.0299
_refine_ls_shift/su_max 0.004
_refine_ls_shift/su_mean 0.001
_refine_ls_structure_factor_coef Fsqd
_refine_ls_weighting_details 'calc w=1/[\s^2^(Fo^2^)+(0.0434P)^2^+0.0670P] where P=(Fo^2^+2Fc^2^)/3'
_refine_ls_weighting_scheme calc
_refine_ls_wR_factor_gt 0.0788
_refine_ls_wR_factor_ref 0.0805
_reflns_number_gt 2187
_reflns_number_total 2275
_reflns_threshold_expression >2sigma(I)
_cod_data_source_file c5dt03882k2.cif
_cod_data_source_block 16c
_cod_depositor_comments 'Adding full bibliography for 7037082--7037087.cif.'
_cod_original_sg_symbol_H-M 'P 21'
_cod_database_code 7037083

loop_
_symmetry_equiv_pos_as_xyz
'x, y, z'
'-x, y+1/2, -z'

loop_
_atom_site_label
_atom_site_type_symbol
_atom_site_fract_x
_atom_site_fract_y
_atom_site_fract_z
_atom_site_U_iso_or_equiv
_atom_site_adp_type
_atom_site_occupancy
_atom_site_symmetry_multiplicity
_atom_site_calc_flag
_atom_site_refinement_flags
Cl1 Cl 0.85888(6) 0.76403(7) 0.71809(7) 0.05598(17) Uani 1 1 d .
Cl2 Cl 0.79150(10) 0.98793(12) 0.43471(8) 0.0772(2) Uani 1 1 d .
S1 S 0.56728(7) 0.71676(7) 0.94782(7) 0.05423(17) Uani 1 1 d .
C1 C 0.6568(3) 0.8579(2) 0.6849(2) 0.0385(4) Uani 1 1 d .
C2 C 0.6237(3) 0.9555(3) 0.5585(2) 0.0456(5) Uani 1 1 d .
N3 N 0.4709(3) 1.0272(3) 0.5228(2) 0.0569(5) Uani 1 1 d .
C4 C 0.3411(3) 1.0044(3) 0.6185(3) 0.0528(5) Uani 1 1 d .
H4 H 0.2313 1.0531 0.5951 0.063 Uiso 1 1 calc R
C5 C 0.3594(3) 0.9133(3) 0.7495(2) 0.0439(4) Uani 1 1 d .
H5 H 0.265 0.9035 0.8129 0.053 Uiso 1 1 calc R
C6 C 0.5209(2) 0.8364(2) 0.7855(2) 0.0375(4) Uani 1 1 d .
C7 C 0.3609(3) 0.7154(3) 1.0368(2) 0.0424(4) Uani 1 1 d .
C8 C 0.3430(3) 0.8052(3) 1.1670(3) 0.0524(5) Uani 1 1 d .
H8 H 0.4372 0.868 1.2065 0.063 Uiso 1 1 calc R
C9 C 0.1813(4) 0.8006(4) 1.2387(3) 0.0637(6) Uani 1 1 d .
H9 H 0.1672 0.8614 1.3258 0.076 Uiso 1 1 calc R
C10 C 0.0444(3) 0.7072(4) 1.1812(3) 0.0618(6) Uani 1 1 d .
H10 H -0.0632 0.7059 1.2286 0.074 Uiso 1 1 calc R
C11 C 0.0640(3) 0.6152(3) 1.0541(3) 0.0557(6) Uani 1 1 d .
H11 H -0.0294 0.5504 1.0167 0.067 Uiso 1 1 calc R
C12 C 0.2214(3) 0.6185(3) 0.9819(2) 0.0499(5) Uani 1 1 d .
H12 H 0.2345 0.5555 0.8961 0.06 Uiso 1 1 calc R

loop_
_atom_site_aniso_label
_atom_site_aniso_U_11
_atom_site_aniso_U_22
_atom_site_aniso_U_33
_atom_site_aniso_U_23
_atom_site_aniso_U_13
_atom_site_aniso_U_12
Cl1 0.0376(2) 0.0647(4) 0.0663(3) 0.0028(3) 0.0084(2) 0.0125(2)
Cl2 0.0731(4) 0.1092(6) 0.0524(3) 0.0155(4) 0.0284(3) 0.0056(4)
S1 0.0403(2) 0.0651(4) 0.0578(3) 0.0226(3) 0.0072(2) 0.0113(2)
C1 0.0364(8) 0.0406(10) 0.0387(9) -0.0049(7) 0.0038(7) 0.0044(7)
C2 0.0498(11) 0.0519(12) 0.0359(9) -0.0028(8) 0.0075(8) 0.0011(9)
N3 0.0624(12) 0.0672(13) 0.0411(9) 0.0098(9) 0.0031(8) 0.0125(10)
C4 0.0471(10) 0.0631(14) 0.0478(10) 0.0037(10) 0.0006(8) 0.0192(11)
C5 0.0379(9) 0.0495(12) 0.0443(10) 0.0007(8) 0.0041(7) 0.0090(8)
C6 0.0358(9) 0.0376(10) 0.0389(9) -0.0030(7) 0.0019(7) 0.0024(7)
C7 0.0429(9) 0.0448(10) 0.0396(9) 0.0101(8) 0.0037(7) 0.0015(8)
C8 0.0599(12) 0.0481(13) 0.0492(11) -0.0011(9) 0.0020(9) -0.0105(10)
C9 0.0790(16) 0.0619(16) 0.0521(13) -0.0063(11) 0.0205(11) 0.0003(13)
C10 0.0582(13) 0.0683(16) 0.0612(13) 0.0138(12) 0.0212(10) 0.0011(12)
C11 0.0513(12) 0.0612(15) 0.0543(12) 0.0108(10) 0.0009(9) -0.0109(10)
C12 0.0551(12) 0.0553(14) 0.0391(10) 0.0006(9) 0.0006(8) -0.0037(10)

loop_
_atom_type_symbol
_atom_type_description
_atom_type_scat_dispersion_real
_atom_type_scat_dispersion_imag
_atom_type_scat_source
C C 0.0033 0.0016 'International Tables Vol C Tables 4.2.6.8 and 6.1.1.4'
H H 0 0 'International Tables Vol C Tables 4.2.6.8 and 6.1.1.4'
N N 0.0061 0.0033 'International Tables Vol C Tables 4.2.6.8 and 6.1.1.4'
S S 0.1246 0.1234 'International Tables Vol C Tables 4.2.6.8 and 6.1.1.4'
Cl Cl 0.1484 0.1585 'International Tables Vol C Tables 4.2.6.8 and 6.1.1.4'

loop_
_geom_angle_atom_site_label_1
_geom_angle_atom_site_label_2
_geom_angle_atom_site_label_3
_geom_angle
C6 S1 C7 103.05(9)
C2 C1 C6 118.58(17)
C2 C1 Cl1 121.19(16)
C6 C1 Cl1 120.22(15)
N3 C2 C1 124.70(19)
N3 C2 Cl2 115.81(16)
C1 C2 Cl2 119.49(16)
C2 N3 C4 116.3(2)
N3 C4 C5 124.3(2)
N3 C4 H4 117.9
C5 C4 H4 117.9
C4 C5 C6 119.09(19)
C4 C5 H5 120.5
C6 C5 H5 120.5
C5 C6 C1 117.03(18)
C5 C6 S1 125.03(15)
C1 C6 S1 117.94(14)
C8 C7 C12 119.8(2)
C8 C7 S1 119.42(17)
C12 C7 S1 120.68(17)
C7 C8 C9 119.1(2)
C7 C8 H8 120.4
C9 C8 H8 120.4
C10 C9 C8 120.2(2)
C10 C9 H9 119.9
C8 C9 H9 119.9
C9 C10 C11 120.5(2)
C9 C10 H10 119.7
C11 C10 H10 119.7
C10 C11 C12 120.1(2)
C10 C11 H11 120
C12 C11 H11 120
C11 C12 C7 120.2(2)
C11 C12 H12 119.9
C7 C12 H12 119.9

loop_
_geom_bond_atom_site_label_1
_geom_bond_atom_site_label_2
_geom_bond_distance
Cl1 C1 1.7161(19)
Cl2 C2 1.733(2)
S1 C6 1.758(2)
S1 C7 1.776(2)
C1 C2 1.388(3)
C1 C6 1.400(3)
C2 N3 1.314(3)
N3 C4 1.337(3)
C4 C5 1.379(3)
C4 H4 0.93
C5 C6 1.391(3)
C5 H5 0.93
C7 C8 1.382(3)
C7 C12 1.387(3)
C8 C9 1.401(4)
C8 H8 0.93
C9 C10 1.362(4)
C9 H9 0.93
C10 C11 1.372(4)
C10 H10 0.93
C11 C12 1.373(3)
C11 H11 0.93
C12 H12 0.93

loop_
_geom_torsion_atom_site_label_1
_geom_torsion_atom_site_label_2
_geom_torsion_atom_site_label_3
_geom_torsion_atom_site_label_4
_geom_torsion
C6 C1 C2 N3 -1.9(3)
Cl1 C1 C2 N3 177.71(19)
C6 C1 C2 Cl2 178.44(15)
Cl1 C1 C2 Cl2 -1.9(3)
C1 C2 N3 C4 1.0(4)
Cl2 C2 N3 C4 -179.3(2)
C2 N3 C4 C5 0.6(4)
N3 C4 C5 C6 -1.3(4)
C4 C5 C6 C1 0.4(3)
C4 C5 C6 S1 179.75(19)
C2 C1 C6 C5 1.1(3)
Cl1 C1 C6 C5 -178.54(15)
C2 C1 C6 S1 -178.33(16)
Cl1 C1 C6 S1 2.0(2)
C7 S1 C6 C5 2.9(2)
C7 S1 C6 C1 -177.76(15)
C6 S1 C7 C8 -104.76(19)
C6 S1 C7 C12 78.86(18)
C12 C7 C8 C9 -2.0(3)
S1 C7 C8 C9 -178.5(2)
C7 C8 C9 C10 0.7(4)
C8 C9 C10 C11 0.9(4)
C9 C10 C11 C12 -1.1(4)
C10 C11 C12 C7 -0.3(4)
C8 C7 C12 C11 1.9(3)
S1 C7 C12 C11 178.25(18)
